data_4120178
loop_
_publ_author_name
'Qisheng Lin'
'Trinath Mishra'
'John D. Corbett'

_publ_section_title
;
 Hexagonal-Diamond-like Gold Lattices, Ba and (Au,T)3 Interstitials, and
 Delocalized Bonding in a Family of Intermetallic Phases Ba2Au6(Au,T)3 (T
 = Zn, Cd, Ga, In, or Sn)
;
_journal_name_full 'Journal of the American Chemical Society'
_journal_page_first 11023
_journal_page_last 11031
_journal_paper_doi 10.1021/ja401378q
_journal_volume 135
_journal_year 2013
_chemical_formula_sum 'Au6.97 Ba2 In2.03'
_chemical_formula_weight 1880.62
_chemical_name_systematic
; 
 ? 
;
_space_group_IT_number 167
_symmetry_cell_setting trigonal
_symmetry_space_group_name_Hall '-R 3 2"c'
_symmetry_space_group_name_H-M 'R -3 c :H'
_atom_sites_solution_primary direct
_atom_sites_solution_secondary difmap
_audit_creation_method SHELXL-97
_cell_angle_alpha 90.00
_cell_angle_beta 90.00
_cell_angle_gamma 120.00
_cell_formula_units_Z 6
_cell_length_a 8.8478(8)
_cell_length_b 8.8478(8)
_cell_length_c 22.487(3)
_cell_measurement_temperature 293(2)
_cell_volume 1524.5(3)
_computing_structure_refinement 'SHELXL-97 (Sheldrick, 1997)'
_computing_structure_solution 'SHELXS-97 (Sheldrick, 1990)'
_diffrn_ambient_temperature 293(2)
_diffrn_measured_fraction_theta_full 0.970
_diffrn_measured_fraction_theta_max 0.970
_diffrn_measurement_device_type 'Smart Apex CCD'
_diffrn_measurement_method w/
_diffrn_radiation_monochromator graphite
_diffrn_radiation_source 'fine-focus sealed tube'
_diffrn_radiation_type MoK\a
_diffrn_radiation_wavelength 0.71073
_diffrn_reflns_av_R_equivalents 0.0837
_diffrn_reflns_av_sigmaI/netI 0.0410
_diffrn_reflns_limit_h_max 11
_diffrn_reflns_limit_h_min -11
_diffrn_reflns_limit_k_max 11
_diffrn_reflns_limit_k_min -11
_diffrn_reflns_limit_l_max 29
_diffrn_reflns_limit_l_min -29
_diffrn_reflns_number 3538
_diffrn_reflns_theta_full 28.38
_diffrn_reflns_theta_max 28.38
_diffrn_reflns_theta_min 3.22
_exptl_absorpt_coefficient_mu 112.219
_exptl_absorpt_correction_T_max 0.075
_exptl_absorpt_correction_T_min 0.011
_exptl_absorpt_correction_type empirical
_exptl_absorpt_process_details SADABS
_exptl_crystal_colour grey
_exptl_crystal_density_diffrn 12.290
_exptl_crystal_description 'well shaped'
_exptl_crystal_F_000 4573
_exptl_crystal_size_max 0.05
_exptl_crystal_size_mid 0.04
_exptl_crystal_size_min 0.03
_refine_diff_density_max 2.117
_refine_diff_density_min -2.309
_refine_diff_density_rms 0.530
_refine_ls_extinction_coef 0.000147(9)
_refine_ls_extinction_expression Fc^*^=kFc[1+0.001xFc^2^\l^3^/sin(2\q)]^-1/4^
_refine_ls_extinction_method SHELXL
_refine_ls_goodness_of_fit_ref 0.976
_refine_ls_matrix_type full
_refine_ls_number_parameters 20
_refine_ls_number_reflns 417
_refine_ls_number_restraints 0
_refine_ls_restrained_S_all 0.976
_refine_ls_R_factor_all 0.0328
_refine_ls_R_factor_gt 0.0234
_refine_ls_shift/su_max 0.000
_refine_ls_shift/su_mean 0.000
_refine_ls_structure_factor_coef Fsqd
_refine_ls_weighting_details 'calc w=1/[\s^2^(Fo^2^)+(0.0083P)^2^+0.0000P] where P=(Fo^2^+2Fc^2^)/3'
_refine_ls_weighting_scheme calc
_refine_ls_wR_factor_gt 0.0412
_refine_ls_wR_factor_ref 0.0431
_reflns_number_gt 342
_reflns_number_total 417
_reflns_threshold_expression >2sigma(I)
_cod_data_source_file ja401378q_si_001_8.cif
_cod_data_source_block crystal_5s
_cod_original_sg_symbol_H-M 'R -3 c'
_cod_database_code 4120178

loop_
_symmetry_equiv_pos_as_xyz
'x, y, z'
'-y, x-y, z'
'-x+y, -x, z'
'y, x, -z+1/2'
'x-y, -y, -z+1/2'
'-x, -x+y, -z+1/2'
'x+2/3, y+1/3, z+1/3'
'-y+2/3, x-y+1/3, z+1/3'
'-x+y+2/3, -x+1/3, z+1/3'
'y+2/3, x+1/3, -z+5/6'
'x-y+2/3, -y+1/3, -z+5/6'
'-x+2/3, -x+y+1/3, -z+5/6'
'x+1/3, y+2/3, z+2/3'
'-y+1/3, x-y+2/3, z+2/3'
'-x+y+1/3, -x+2/3, z+2/3'
'y+1/3, x+2/3, -z+7/6'
'x-y+1/3, -y+2/3, -z+7/6'
'-x+1/3, -x+y+2/3, -z+7/6'
'-x, -y, -z'
'y, -x+y, -z'
'x-y, x, -z'
'-y, -x, z-1/2'
'-x+y, y, z-1/2'
'x, x-y, z-1/2'
'-x+2/3, -y+1/3, -z+1/3'
'y+2/3, -x+y+1/3, -z+1/3'
'x-y+2/3, x+1/3, -z+1/3'
'-y+2/3, -x+1/3, z-1/6'
'-x+y+2/3, y+1/3, z-1/6'
'x+2/3, x-y+1/3, z-1/6'
'-x+1/3, -y+2/3, -z+2/3'
'y+1/3, -x+y+2/3, -z+2/3'
'x-y+1/3, x+2/3, -z+2/3'
'-y+1/3, -x+2/3, z+1/6'
'-x+y+1/3, y+2/3, z+1/6'
'x+1/3, x-y+2/3, z+1/6'

loop_
_atom_site_label
_atom_site_type_symbol
_atom_site_fract_x
_atom_site_fract_y
_atom_site_fract_z
_atom_site_U_iso_or_equiv
_atom_site_adp_type
_atom_site_occupancy
_atom_site_symmetry_multiplicity
_atom_site_calc_flag
_atom_site_refinement_flags
Ba Ba 0.0000 0.0000 0.09628(4) 0.0146(3) Uani 1 3 d S
Au1 Au 0.33404(5) 0.03499(6) 0.015961(16) 0.01571(18) Uani 1 1 d .
Au2 Au 0.18887(9) 0.0000 0.2500 0.0134(3) Uani 0.323(7) 2 d SP
In2 In 0.18887(9) 0.0000 0.2500 0.0134(3) Uani 0.677(7) 2 d SP

loop_
_atom_site_aniso_label
_atom_site_aniso_U_11
_atom_site_aniso_U_22
_atom_site_aniso_U_33
_atom_site_aniso_U_23
_atom_site_aniso_U_13
_atom_site_aniso_U_12
Ba 0.0146(4) 0.0146(4) 0.0145(5) 0.000 0.000 0.00732(19)
Au1 0.0182(3) 0.0110(3) 0.0161(2) -0.00351(15) 0.00133(15) 0.00599(19)
Au2 0.0154(4) 0.0110(5) 0.0123(4) -0.0034(3) -0.00170(15) 0.0055(2)
In2 0.0154(4) 0.0110(5) 0.0123(4) -0.0034(3) -0.00170(15) 0.0055(2)

loop_
_atom_type_symbol
_atom_type_description
_atom_type_scat_dispersion_real
_atom_type_scat_dispersion_imag
_atom_type_scat_source
In In -0.7276 1.3100 'International Tables Vol C Tables 4.2.6.8 and 6.1.1.4'
Ba Ba -0.3244 2.2819 'International Tables Vol C Tables 4.2.6.8 and 6.1.1.4'
Au Au -2.0133 8.8022 'International Tables Vol C Tables 4.2.6.8 and 6.1.1.4'

loop_
_geom_angle_atom_site_label_1
_geom_angle_atom_site_label_2
_geom_angle_atom_site_label_3
_geom_angle
_geom_angle_site_symmetry_1
_geom_angle_site_symmetry_3
Au1 Ba Au1 93.57(2) 3 .
Au1 Ba Au1 93.57(2) 3 2
Au1 Ba Au1 93.57(2) . 2
Au1 Ba Au1 87.857(8) 3 36_445
Au1 Ba Au1 177.99(3) . 36_445
Au1 Ba Au1 87.748(8) 2 36_445
Au1 Ba Au1 177.99(3) 3 34
Au1 Ba Au1 87.747(8) . 34
Au1 Ba Au1 87.858(8) 2 34
Au1 Ba Au1 90.79(2) 36_445 34
Au1 Ba Au1 87.747(8) 3 35_545
Au1 Ba Au1 87.857(8) . 35_545
Au1 Ba Au1 177.99(3) 2 35_545
Au1 Ba Au1 90.79(2) 36_445 35_545
Au1 Ba Au1 90.79(2) 34 35_545
Au1 Ba Au1 130.247(10) 3 18_554
Au1 Ba Au1 121.220(10) . 18_554
Au1 Ba Au1 53.547(13) 2 18_554
Au1 Ba Au1 58.526(15) 36_445 18_554
Au1 Ba Au1 49.850(13) 34 18_554
Au1 Ba Au1 124.47(3) 35_545 18_554
Au1 Ba Au1 53.546(13) 3 17_444
Au1 Ba Au1 130.246(10) . 17_444
Au1 Ba Au1 121.221(10) 2 17_444
Au1 Ba Au1 49.850(13) 36_445 17_444
Au1 Ba Au1 124.47(3) 34 17_444
Au1 Ba Au1 58.525(15) 35_545 17_444
Au1 Ba Au1 108.318(16) 18_554 17_444
Au1 Ba Au1 121.220(10) 3 16_544
Au1 Ba Au1 53.546(13) . 16_544
Au1 Ba Au1 130.247(10) 2 16_544
Au1 Ba Au1 124.47(3) 36_445 16_544
Au1 Ba Au1 58.525(15) 34 16_544
Au1 Ba Au1 49.849(13) 35_545 16_544
Au1 Ba Au1 108.318(16) 18_554 16_544
Au1 Ba Au1 108.317(16) 17_444 16_544
Au1 Ba In2 44.897(9) 3 27_445
Au1 Ba In2 81.395(13) . 27_445
Au1 Ba In2 137.12(2) 2 27_445
Au1 Ba In2 98.666(13) 36_445 27_445
Au1 Ba In2 133.983(19) 34 27_445
Au1 Ba In2 44.508(9) 35_545 27_445
Au1 Ba In2 156.71(2) 18_554 27_445
Au1 Ba In2 48.852(10) 17_444 27_445
Au1 Ba In2 79.692(10) 16_544 27_445
Au1 Ba Au2 44.897(9) 3 27_445
Au1 Ba Au2 81.395(13) . 27_445
Au1 Ba Au2 137.12(2) 2 27_445
Au1 Ba Au2 98.666(13) 36_445 27_445
Au1 Ba Au2 133.983(19) 34 27_445
Au1 Ba Au2 44.508(9) 35_545 27_445
Au1 Ba Au2 156.71(2) 18_554 27_445
Au1 Ba Au2 48.852(10) 17_444 27_445
Au1 Ba Au2 79.692(10) 16_544 27_445
In2 Ba Au2 0.000(16) 27_445 27_445
Au1 Ba In2 137.12(2) 3 25
Au1 Ba In2 44.897(9) . 25
Au1 Ba In2 81.394(13) 2 25
Au1 Ba In2 133.983(19) 36_445 25
Au1 Ba In2 44.508(9) 34 25
Au1 Ba In2 98.667(13) 35_545 25
Au1 Ba In2 79.691(10) 18_554 25
Au1 Ba In2 156.71(2) 17_444 25
Au1 Ba In2 48.853(10) 16_544 25
In2 Ba In2 119.410(4) 27_445 25
Au2 Ba In2 119.410(4) 27_445 25
Au1 Ba Au2 137.12(2) 3 25
Au1 Ba Au2 44.897(9) . 25
Au1 Ba Au2 81.394(13) 2 25
Au1 Ba Au2 133.983(19) 36_445 25
Au1 Ba Au2 44.508(9) 34 25
Au1 Ba Au2 98.667(13) 35_545 25
Au1 Ba Au2 79.691(10) 18_554 25
Au1 Ba Au2 156.71(2) 17_444 25
Au1 Ba Au2 48.853(10) 16_544 25
In2 Ba Au2 119.410(4) 27_445 25
Au2 Ba Au2 119.410(4) 27_445 25
In2 Ba Au2 0.000(17) 25 25
Au1 Ba In2 81.395(13) 3 26_455
Au1 Ba In2 137.12(2) . 26_455
Au1 Ba In2 44.897(9) 2 26_455
Au1 Ba In2 44.509(9) 36_445 26_455
Au1 Ba In2 98.668(13) 34 26_455
Au1 Ba In2 133.983(19) 35_545 26_455
Au1 Ba In2 48.853(10) 18_554 26_455
Au1 Ba In2 79.693(10) 17_444 26_455
Au1 Ba In2 156.71(2) 16_544 26_455
In2 Ba In2 119.409(4) 27_445 26_455
Au2 Ba In2 119.409(4) 27_445 26_455
In2 Ba In2 119.408(4) 25 26_455
Au2 Ba In2 119.408(4) 25 26_455
Au1 Ba Au2 81.395(13) 3 26_455
Au1 Ba Au2 137.12(2) . 26_455
Au1 Ba Au2 44.897(9) 2 26_455
Au1 Ba Au2 44.509(9) 36_445 26_455
Au1 Ba Au2 98.668(13) 34 26_455
Au1 Ba Au2 133.983(19) 35_545 26_455
Au1 Ba Au2 48.853(10) 18_554 26_455
Au1 Ba Au2 79.693(10) 17_444 26_455
Au1 Ba Au2 156.71(2) 16_544 26_455
In2 Ba Au2 119.409(4) 27_445 26_455
Au2 Ba Au2 119.409(4) 27_445 26_455
In2 Ba Au2 119.408(4) 25 26_455
Au2 Ba Au2 119.408(4) 25 26_455
In2 Ba Au2 0.0 26_455 26_455
Au1 Ba Au1 47.628(9) 3 19
Au1 Ba Au1 105.41(3) . 19
Au1 Ba Au1 47.628(9) 2 19
Au1 Ba Au1 76.599(13) 36_445 19
Au1 Ba Au1 133.394(8) 34 19
Au1 Ba Au1 133.260(7) 35_545 19
Au1 Ba Au1 86.825(10) 18_554 19
Au1 Ba Au1 80.306(9) 17_444 19
Au1 Ba Au1 158.23(3) 16_544 19
In2 Ba Au1 92.512(14) 27_445 19
Au2 Ba Au1 92.512(14) 27_445 19
In2 Ba Au1 122.55(2) 25 19
Au2 Ba Au1 122.55(2) 25 19
In2 Ba Au1 42.549(9) 26_455 19
Au2 Ba Au1 42.549(9) 26_455 19
Au1 Ba Au1 47.628(9) 3 20
Au1 Ba Au1 47.628(9) . 20
Au1 Ba Au1 105.41(3) 2 20
Au1 Ba Au1 133.393(8) 36_445 20
Au1 Ba Au1 133.259(7) 34 20
Au1 Ba Au1 76.598(13) 35_545 20
Au1 Ba Au1 158.23(3) 18_554 20
Au1 Ba Au1 86.824(10) 17_444 20
Au1 Ba Au1 80.305(9) 16_544 20
In2 Ba Au1 42.549(9) 27_445 20
Au2 Ba Au1 42.549(9) 27_445 20
In2 Ba Au1 92.512(14) 25 20
Au2 Ba Au1 92.512(14) 25 20
In2 Ba Au1 122.55(2) 26_455 20
Au2 Ba Au1 122.55(2) 26_455 20
Au1 Ba Au1 80.279(19) 19 20
Au1 Ba Au1 105.41(3) 3 21
Au1 Ba Au1 47.628(9) . 21
Au1 Ba Au1 47.628(9) 2 21
Au1 Ba Au1 133.260(7) 36_445 21
Au1 Ba Au1 76.598(13) 34 21
Au1 Ba Au1 133.393(8) 35_545 21
Au1 Ba Au1 80.305(9) 18_554 21
Au1 Ba Au1 158.23(3) 17_444 21
Au1 Ba Au1 86.825(10) 16_544 21
In2 Ba Au1 122.55(2) 27_445 21
Au2 Ba Au1 122.55(2) 27_445 21
In2 Ba Au1 42.548(9) 25 21
Au2 Ba Au1 42.548(9) 25 21
In2 Ba Au1 92.512(14) 26_455 21
Au2 Ba Au1 92.512(14) 26_455 21
Au1 Ba Au1 80.279(19) 19 21
Au1 Ba Au1 80.279(19) 20 21
Au1 Ba In2 134.338(15) 3 2
Au1 Ba In2 129.675(14) . 2
Au1 Ba In2 96.994(16) 2 2
Au1 Ba In2 48.573(12) 36_445 2
Au1 Ba In2 43.968(12) 34 2
Au1 Ba In2 81.01(2) 35_545 2
Au1 Ba In2 43.598(15) 18_554 2
Au1 Ba In2 83.541(19) 17_444 2
Au1 Ba In2 83.473(19) 16_544 2
In2 Ba In2 118.96(2) 27_445 2
Au2 Ba In2 118.96(2) 27_445 2
In2 Ba In2 88.454(12) 25 2
Au2 Ba In2 88.454(12) 25 2
In2 Ba In2 75.609(10) 26_455 2
Au2 Ba In2 75.609(10) 26_455 2
Au1 Ba In2 117.819(13) 19 2
Au1 Ba In2 157.47(2) 20 2
Au1 Ba In2 114.406(13) 21 2
Au1 Ba Au2 134.338(15) 3 2
Au1 Ba Au2 129.675(14) . 2
Au1 Ba Au2 96.994(16) 2 2
Au1 Ba Au2 48.573(12) 36_445 2
Au1 Ba Au2 43.968(12) 34 2
Au1 Ba Au2 81.01(2) 35_545 2
Au1 Ba Au2 43.598(15) 18_554 2
Au1 Ba Au2 83.541(19) 17_444 2
Au1 Ba Au2 83.473(19) 16_544 2
In2 Ba Au2 118.96(2) 27_445 2
Au2 Ba Au2 118.96(2) 27_445 2
In2 Ba Au2 88.454(12) 25 2
Au2 Ba Au2 88.454(12) 25 2
In2 Ba Au2 75.609(10) 26_455 2
Au2 Ba Au2 75.609(10) 26_455 2
Au1 Ba Au2 117.819(13) 19 2
Au1 Ba Au2 157.47(2) 20 2
Au1 Ba Au2 114.406(13) 21 2
In2 Ba Au2 0.0 2 2
Au1 Ba Au2 129.675(14) 3 .
Au1 Ba Au2 96.994(16) . .
Au1 Ba Au2 134.338(15) 2 .
Au1 Ba Au2 81.00(2) 36_445 .
Au1 Ba Au2 48.572(12) 34 .
Au1 Ba Au2 43.968(12) 35_545 .
Au1 Ba Au2 83.540(19) 18_554 .
Au1 Ba Au2 83.472(19) 17_444 .
Au1 Ba Au2 43.599(15) 16_544 .
In2 Ba Au2 88.454(12) 27_445 .
Au2 Ba Au2 88.454(12) 27_445 .
In2 Ba Au2 75.610(10) 25 .
Au2 Ba Au2 75.610(10) 25 .
In2 Ba Au2 118.96(2) 26_455 .
Au2 Ba Au2 118.96(2) 26_455 .
Au1 Ba Au2 157.47(2) 19 .
Au1 Ba Au2 114.406(13) 20 .
Au1 Ba Au2 117.819(13) 21 .
In2 Ba Au2 44.29(2) 2 .
Au2 Ba Au2 44.29(2) 2 .
Au1 Ba In2 96.994(16) 3 3
Au1 Ba In2 134.338(15) . 3
Au1 Ba In2 129.675(14) 2 3
Au1 Ba In2 43.967(12) 36_445 3
Au1 Ba In2 81.01(2) 34 3
Au1 Ba In2 48.573(12) 35_545 3
Au1 Ba In2 83.473(19) 18_554 3
Au1 Ba In2 43.598(15) 17_444 3
Au1 Ba In2 83.540(19) 16_544 3
In2 Ba In2 75.609(10) 27_445 3
Au2 Ba In2 75.609(10) 27_445 3
In2 Ba In2 118.96(2) 25 3
Au2 Ba In2 118.96(2) 25 3
In2 Ba In2 88.454(12) 26_455 3
Au2 Ba In2 88.454(12) 26_455 3
Au1 Ba In2 114.406(13) 19 3
Au1 Ba In2 117.819(13) 20 3
Au1 Ba In2 157.47(2) 21 3
In2 Ba In2 44.29(2) 2 3
Au2 Ba In2 44.29(2) 2 3
Au2 Ba In2 44.29(2) . 3
Au1 Ba Au2 96.994(16) 3 3
Au1 Ba Au2 134.338(15) . 3
Au1 Ba Au2 129.675(14) 2 3
Au1 Ba Au2 43.967(12) 36_445 3
Au1 Ba Au2 81.01(2) 34 3
Au1 Ba Au2 48.573(12) 35_545 3
Au1 Ba Au2 83.473(19) 18_554 3
Au1 Ba Au2 43.598(15) 17_444 3
Au1 Ba Au2 83.540(19) 16_544 3
In2 Ba Au2 75.609(10) 27_445 3
Au2 Ba Au2 75.609(10) 27_445 3
In2 Ba Au2 118.96(2) 25 3
Au2 Ba Au2 118.96(2) 25 3
In2 Ba Au2 88.454(12) 26_455 3
Au2 Ba Au2 88.454(12) 26_455 3
Au1 Ba Au2 114.406(13) 19 3
Au1 Ba Au2 117.819(13) 20 3
Au1 Ba Au2 157.47(2) 21 3
In2 Ba Au2 44.29(2) 2 3
Au2 Ba Au2 44.29(2) 2 3
Au2 Ba Au2 44.29(2) . 3
In2 Ba Au2 0.00(5) 3 3
Au1 Ba Ba 57.302(15) 3 19
Au1 Ba Ba 57.302(15) . 19
Au1 Ba Ba 57.302(15) 2 19
Au1 Ba Ba 124.704(14) 36_445 19
Au1 Ba Ba 124.704(14) 34 19
Au1 Ba Ba 124.704(14) 35_545 19
Au1 Ba Ba 110.602(15) 18_554 19
Au1 Ba Ba 110.601(15) 17_444 19
Au1 Ba Ba 110.601(15) 16_544 19
In2 Ba Ba 85.568(14) 27_445 19
Au2 Ba Ba 85.568(14) 27_445 19
In2 Ba Ba 85.568(14) 25 19
Au2 Ba Ba 85.568(14) 25 19
In2 Ba Ba 85.568(14) 26_455 19
Au2 Ba Ba 85.568(14) 26_455 19
Au1 Ba Ba 48.106(12) 19 19
Au1 Ba Ba 48.106(12) 20 19
Au1 Ba Ba 48.106(13) 21 19
In2 Ba Ba 154.200(13) 2 19
Au2 Ba Ba 154.200(13) 2 19
Au2 Ba Ba 154.200(13) . 19
In2 Ba Ba 154.200(13) 3 19
Au2 Ba Ba 154.200(13) 3 19
Au1 Ba Ba 42.085(11) 3 16_444
Au1 Ba Ba 134.38(3) . 16_444
Au1 Ba Ba 81.903(14) 2 16_444
Au1 Ba Ba 47.308(11) 36_445 16_444
Au1 Ba Ba 136.93(2) 34 16_444
Au1 Ba Ba 98.106(13) 35_545 16_444
Au1 Ba Ba 92.196(8) 18_554 16_444
Au1 Ba Ba 40.111(8) 17_444 16_444
Au1 Ba Ba 147.784(16) 16_544 16_444
In2 Ba Ba 72.496(9) 27_445 16_444
Au2 Ba Ba 72.496(9) 27_445 16_444
In2 Ba Ba 163.14(2) 25 16_444
Au2 Ba Ba 163.14(2) 25 16_444
In2 Ba Ba 46.960(8) 26_455 16_444
Au2 Ba Ba 46.960(8) 26_455 16_444
Au1 Ba Ba 41.544(12) 19 16_444
Au1 Ba Ba 89.704(16) 20 16_444
Au1 Ba Ba 121.78(3) 21 16_444
In2 Ba Ba 95.853(18) 2 16_444
Au2 Ba Ba 95.853(18) 2 16_444
Au2 Ba Ba 118.45(3) . 16_444
In2 Ba Ba 74.185(17) 3 16_444
Au2 Ba Ba 74.185(17) 3 16_444
Ba Ba Ba 83.50(2) 19 16_444
Au1 Ba Ba 134.38(3) 3 16_554
Au1 Ba Ba 81.902(14) . 16_554
Au1 Ba Ba 42.086(11) 2 16_554
Au1 Ba Ba 98.107(13) 36_445 16_554
Au1 Ba Ba 47.308(11) 34 16_554
Au1 Ba Ba 136.93(2) 35_545 16_554
Au1 Ba Ba 40.111(8) 18_554 16_554
Au1 Ba Ba 147.786(16) 17_444 16_554
Au1 Ba Ba 92.195(8) 16_544 16_554
In2 Ba Ba 163.14(2) 27_445 16_554
Au2 Ba Ba 163.14(2) 27_445 16_554
In2 Ba Ba 46.959(8) 25 16_554
Au2 Ba Ba 46.959(8) 25 16_554
In2 Ba Ba 72.497(9) 26_455 16_554
Au2 Ba Ba 72.497(9) 26_455 16_554
Au1 Ba Ba 89.705(16) 19 16_554
Au1 Ba Ba 121.78(3) 20 16_554
Au1 Ba Ba 41.543(12) 21 16_554
In2 Ba Ba 74.185(18) 2 16_554
Au2 Ba Ba 74.185(18) 2 16_554
Au2 Ba Ba 95.852(18) . 16_554
In2 Ba Ba 118.45(3) 3 16_554
Au2 Ba Ba 118.45(3) 3 16_554
Ba Ba Ba 83.50(2) 19 16_554
Ba Ba Ba 118.736(8) 16_444 16_554
Au1 Ba Ba 81.903(14) 3 16_544
Au1 Ba Ba 42.085(11) . 16_544
Au1 Ba Ba 134.38(3) 2 16_544
Au1 Ba Ba 136.93(2) 36_445 16_544
Au1 Ba Ba 98.106(13) 34 16_544
Au1 Ba Ba 47.308(11) 35_545 16_544
Au1 Ba Ba 147.784(16) 18_554 16_544
Au1 Ba Ba 92.195(8) 17_444 16_544
Au1 Ba Ba 40.110(8) 16_544 16_544
In2 Ba Ba 46.960(8) 27_445 16_544
Au2 Ba Ba 46.960(8) 27_445 16_544
In2 Ba Ba 72.497(9) 25 16_544
Au2 Ba Ba 72.497(9) 25 16_544
In2 Ba Ba 163.14(2) 26_455 16_544
Au2 Ba Ba 163.14(2) 26_455 16_544
Au1 Ba Ba 121.78(3) 19 16_544
Au1 Ba Ba 41.544(12) 20 16_544
Au1 Ba Ba 89.705(16) 21 16_544
In2 Ba Ba 118.45(3) 2 16_544
Au2 Ba Ba 118.45(3) 2 16_544
Au2 Ba Ba 74.185(18) . 16_544
In2 Ba Ba 95.852(18) 3 16_544
Au2 Ba Ba 95.852(18) 3 16_544
Ba Ba Ba 83.50(2) 19 16_544
Ba Ba Ba 118.735(8) 16_444 16_544
Ba Ba Ba 118.735(8) 16_554 16_544
Au1 Ba In2 118.011(15) 3 26
Au1 Ba In2 30.204(8) . 26
Au1 Ba In2 107.876(13) 2 26
Au1 Ba In2 147.82(2) 36_445 26
Au1 Ba In2 62.766(10) 34 26
Au1 Ba In2 72.757(10) 35_545 26
Au1 Ba In2 108.126(11) 18_554 26
Au1 Ba In2 129.934(12) 17_444 26
Au1 Ba In2 26.371(9) 16_544 26
In2 Ba In2 88.795(17) 27_445 26
Au2 Ba In2 88.795(17) 27_445 26
In2 Ba In2 30.930(17) 25 26
Au2 Ba In2 30.930(17) 25 26
In2 Ba In2 150.031(17) 26_455 26
Au2 Ba In2 150.031(17) 26_455 26
Au1 Ba In2 134.63(2) 19 26
Au1 Ba In2 70.520(10) 20 26
Au1 Ba In2 61.486(9) 21 26
In2 Ba In2 100.591(12) 2 26
Au2 Ba In2 100.591(12) 2 26
Au2 Ba In2 67.877(13) . 26
In2 Ba In2 109.806(13) 3 26
Au2 Ba In2 109.806(13) 3 26
Ba Ba In2 86.900(10) 19 26
Ba Ba In2 159.524(15) 16_444 26
Ba Ba In2 77.850(8) 16_554 26
Ba Ba In2 41.864(8) 16_544 26
Au1 Ba Au2 118.011(15) 3 26
Au1 Ba Au2 30.204(8) . 26
Au1 Ba Au2 107.876(13) 2 26
Au1 Ba Au2 147.82(2) 36_445 26
Au1 Ba Au2 62.766(10) 34 26
Au1 Ba Au2 72.757(10) 35_545 26
Au1 Ba Au2 108.126(11) 18_554 26
Au1 Ba Au2 129.934(12) 17_444 26
Au1 Ba Au2 26.371(9) 16_544 26
In2 Ba Au2 88.795(17) 27_445 26
Au2 Ba Au2 88.795(17) 27_445 26
In2 Ba Au2 30.930(17) 25 26
Au2 Ba Au2 30.930(17) 25 26
In2 Ba Au2 150.031(17) 26_455 26
Au2 Ba Au2 150.031(17) 26_455 26
Au1 Ba Au2 134.63(2) 19 26
Au1 Ba Au2 70.520(10) 20 26
Au1 Ba Au2 61.486(9) 21 26
In2 Ba Au2 100.591(12) 2 26
Au2 Ba Au2 100.591(12) 2 26
Au2 Ba Au2 67.877(13) . 26
In2 Ba Au2 109.806(13) 3 26
Au2 Ba Au2 109.806(13) 3 26
Ba Ba Au2 86.900(10) 19 26
Ba Ba Au2 159.524(15) 16_444 26
Ba Ba Au2 77.850(8) 16_554 26
Ba Ba Au2 41.864(8) 16_544 26
In2 Ba Au2 0.000(16) 26 26
In2 Au1 Au2 0.0 14_544 14_544
In2 Au1 In2 150.929(16) 14_544 25
Au2 Au1 In2 150.929(16) 14_544 25
In2 Au1 Au2 150.929(16) 14_544 25
Au2 Au1 Au2 150.929(16) 14_544 25
In2 Au1 Au2 0.00(3) 25 25
In2 Au1 Au1 58.092(15) 14_544 20
Au2 Au1 Au1 58.092(15) 14_544 20
In2 Au1 Au1 149.79(2) 25 20
Au2 Au1 Au1 149.79(2) 25 20
In2 Au1 Au1 110.88(2) 14_544 21
Au2 Au1 Au1 110.88(2) 14_544 21
In2 Au1 Au1 57.928(18) 25 21
Au2 Au1 Au1 57.928(18) 25 21
Au1 Au1 Au1 114.100(11) 20 21
In2 Au1 In2 108.405(15) 14_544 26
Au2 Au1 In2 108.405(15) 14_544 26
In2 Au1 In2 60.23(3) 25 26
Au2 Au1 In2 60.23(3) 25 26
Au1 Au1 In2 134.37(2) 20 26
Au1 Au1 In2 111.35(2) 21 26
In2 Au1 Au2 108.405(15) 14_544 26
Au2 Au1 Au2 108.405(15) 14_544 26
In2 Au1 Au2 60.23(3) 25 26
Au2 Au1 Au2 60.23(3) 25 26
Au1 Au1 Au2 134.37(2) 20 26
Au1 Au1 Au2 111.35(2) 21 26
In2 Au1 Au2 0.00(3) 26 26
In2 Au1 Au1 135.89(3) 14_544 16_544
Au2 Au1 Au1 135.89(3) 14_544 16_544
In2 Au1 Au1 61.937(11) 25 16_544
Au2 Au1 Au1 61.937(11) 25 16_544
Au1 Au1 Au1 103.168(14) 20 16_544
Au1 Au1 Au1 113.21(2) 21 16_544
In2 Au1 Au1 53.593(11) 26 16_544
Au2 Au1 Au1 53.593(11) 26 16_544
In2 Au1 Ba 129.885(16) 14_544 .
Au2 Au1 Ba 129.885(16) 14_544 .
In2 Au1 Ba 75.748(19) 25 .
Au2 Au1 Ba 75.748(19) 25 .
Au1 Au1 Ba 74.088(10) 20 .
Au1 Au1 Ba 74.088(10) 21 .
In2 Au1 Ba 115.790(19) 26 .
Au2 Au1 Ba 115.790(19) 26 .
Au1 Au1 Ba 65.470(18) 16_544 .
In2 Au1 Au1 57.921(13) 14_544 19_655
Au2 Au1 Au1 57.921(13) 14_544 19_655
In2 Au1 Au1 105.50(2) 25 19_655
Au2 Au1 Au1 105.50(2) 25 19_655
Au1 Au1 Au1 101.23(2) 20 19_655
Au1 Au1 Au1 127.95(3) 21 19_655
In2 Au1 Au1 50.484(15) 26 19_655
Au2 Au1 Au1 50.484(15) 26 19_655
Au1 Au1 Au1 93.08(2) 16_544 19_655
Ba Au1 Au1 155.49(2) . 19_655
In2 Au1 Ba 74.659(17) 14_544 28
Au2 Au1 Ba 74.659(17) 14_544 28
In2 Au1 Ba 76.356(18) 25 28
Au2 Au1 Ba 76.356(18) 25 28
Au1 Au1 Ba 129.91(2) 20 28
Au1 Au1 Ba 66.287(16) 21 28
In2 Au1 Ba 73.186(17) 26 28
Au2 Au1 Ba 73.186(17) 26 28
Au1 Au1 Ba 123.217(15) 16_544 28
Ba Au1 Ba 139.465(15) . 28
Au1 Au1 Ba 61.744(12) 19_655 28
In2 Au1 Ba 75.24(2) 14_544 16_544
Au2 Au1 Ba 75.24(2) 14_544 16_544
In2 Au1 Ba 119.34(2) 25 16_544
Au2 Au1 Ba 119.34(2) 25 16_544
Au1 Au1 Ba 63.863(15) 20 16_544
Au1 Au1 Ba 171.77(2) 21 16_544
In2 Au1 Ba 70.582(18) 26 16_544
Au2 Au1 Ba 70.582(18) 26 16_544
Au1 Au1 Ba 60.984(19) 16_544 16_544
Ba Au1 Ba 97.804(11) . 16_544
Au1 Au1 Ba 59.731(15) 19_655 16_544
Ba Au1 Ba 121.475(15) 28 16_544
In2 Au1 Ba 68.469(16) 14_544 19
Au2 Au1 Ba 68.469(16) 14_544 19
In2 Au1 Ba 114.52(2) 25 19
Au2 Au1 Ba 114.52(2) 25 19
Au1 Au1 Ba 58.284(9) 20 19
Au1 Au1 Ba 58.284(9) 21 19
In2 Au1 Ba 164.152(18) 26 19
Au2 Au1 Ba 164.152(18) 26 19
Au1 Au1 Ba 139.598(19) 16_544 19
Ba Au1 Ba 74.59(3) . 19
Au1 Au1 Ba 124.10(2) 19_655 19
Ba Au1 Ba 91.148(12) 28 19
Ba Au1 Ba 121.548(14) 16_544 19
In2 Au1 Au1 35.364(17) 14_544 12_554
Au2 Au1 Au1 35.364(17) 14_544 12_554
In2 Au1 Au1 123.595(12) 25 12_554
Au2 Au1 Au1 123.595(12) 25 12_554
Au1 Au1 Au1 75.574(15) 20 12_554
Au1 Au1 Au1 75.674(14) 21 12_554
In2 Au1 Au1 120.388(16) 26 12_554
Au2 Au1 Au1 120.388(16) 26 12_554
Au1 Au1 Au1 170.23(2) 16_544 12_554
Ba Au1 Au1 122.571(19) . 12_554
Au1 Au1 Au1 77.801(14) 19_655 12_554
Ba Au1 Au1 55.422(15) 28 12_554
Ba Au1 Au1 110.601(15) 16_544 12_554
Ba Au1 Au1 47.979(13) 19 12_554
In2 Au1 In2 87.874(16) 14_544 27_445
Au2 Au1 In2 87.874(16) 14_544 27_445
In2 Au1 In2 121.145(17) 25 27_445
Au2 Au1 In2 121.145(17) 25 27_445
Au1 Au1 In2 33.400(12) 20 27_445
Au1 Au1 In2 120.668(8) 21 27_445
In2 Au1 In2 114.667(18) 26 27_445
Au2 Au1 In2 114.667(18) 26 27_445
Au1 Au1 In2 70.678(6) 16_544 27_445
Ba Au1 In2 53.261(6) . 27_445
Au1 Au1 In2 110.031(18) 19_655 27_445
Ba Au1 In2 162.487(16) 28 27_445
Ba Au1 In2 52.885(6) 16_544 27_445
Ba Au1 In2 81.047(11) 19 27_445
Au1 Au1 In2 108.911(11) 12_554 27_445
In2 Au1 Au2 87.874(16) 14_544 27_445
Au2 Au1 Au2 87.874(16) 14_544 27_445
In2 Au1 Au2 121.145(17) 25 27_445
Au2 Au1 Au2 121.145(17) 25 27_445
Au1 Au1 Au2 33.400(12) 20 27_445
Au1 Au1 Au2 120.668(8) 21 27_445
In2 Au1 Au2 114.667(18) 26 27_445
Au2 Au1 Au2 114.667(18) 26 27_445
Au1 Au1 Au2 70.678(6) 16_544 27_445
Ba Au1 Au2 53.261(6) . 27_445
Au1 Au1 Au2 110.031(18) 19_655 27_445
Ba Au1 Au2 162.487(16) 28 27_445
Ba Au1 Au2 52.885(6) 16_544 27_445
Ba Au1 Au2 81.047(11) 19 27_445
Au1 Au1 Au2 108.911(11) 12_554 27_445
In2 Au1 Au2 0.000(17) 27_445 27_445
In2 Au1 Au1 176.297(15) 14_544 34
Au2 Au1 Au1 176.297(15) 14_544 34
In2 Au1 Au1 31.310(13) 25 34
Au2 Au1 Au1 31.310(13) 25 34
Au1 Au1 Au1 119.149(14) 20 34
Au1 Au1 Au1 67.503(15) 21 34
In2 Au1 Au1 75.278(15) 26 34
Au2 Au1 Au1 75.278(15) 26 34
Au1 Au1 Au1 45.922(17) 16_544 34
Ba Au1 Au1 46.718(11) . 34
Au1 Au1 Au1 125.761(16) 19_655 34
Ba Au1 Au1 107.171(18) 28 34
Ba Au1 Au1 106.044(17) 16_544 34
Ba Au1 Au1 108.105(13) 19 34
Au1 Au1 Au1 143.176(5) 12_554 34
In2 Au1 Au1 90.196(11) 27_445 34
Au2 Au1 Au1 90.196(11) 27_445 34
In2 Au1 Au1 31.373(7) 14_544 28
Au2 Au1 Au1 31.373(7) 14_544 28
In2 Au1 Au1 120.09(2) 25 28
Au2 Au1 Au1 120.09(2) 25 28
Au1 Au1 Au1 89.454(17) 20 28
Au1 Au1 Au1 100.571(16) 21 28
In2 Au1 Au1 86.109(14) 26 28
Au2 Au1 Au1 86.109(14) 26 28
Au1 Au1 Au1 134.078(17) 16_544 28
Ba Au1 Au1 158.025(17) . 28
Au1 Au1 Au1 40.995(13) 19_655 28
Ba Au1 Au1 45.535(12) 28 28
Ba Au1 Au1 87.479(15) 16_544 28
Ba Au1 Au1 84.438(15) 19 28
Au1 Au1 Au1 36.923(7) 12_554 28
In2 Au1 Au1 117.632(12) 27_445 28
Au2 Au1 Au1 117.632(12) 27_445 28
Au1 Au1 Au1 151.334(19) 34 28
In2 Au1 Au1 116.795(16) 14_544 35_545
Au2 Au1 Au1 116.795(16) 14_544 35_545
In2 Au1 Au1 90.465(13) 25 35_545
Au2 Au1 Au1 90.465(13) 25 35_545
Au1 Au1 Au1 67.426(16) 20 35_545
Au1 Au1 Au1 119.117(15) 21 35_545
In2 Au1 Au1 87.395(14) 26 35_545
Au2 Au1 Au1 87.395(14) 26 35_545
Au1 Au1 Au1 37.113(6) 16_544 35_545
Ba Au1 Au1 46.662(13) . 35_545
Au1 Au1 Au1 109.022(19) 19_655 35_545
Ba Au1 Au1 160.113(17) 28 35_545
Ba Au1 Au1 52.667(12) 16_544 35_545
Ba Au1 Au1 108.012(17) 19 35_545
Au1 Au1 Au1 143.000(12) 12_554 35_545
In2 Au1 Au1 34.115(7) 27_445 35_545
Au2 Au1 Au1 34.115(7) 27_445 35_545
Au1 Au1 Au1 62.456(12) 34 35_545
Au1 Au1 Au1 139.321(8) 28 35_545
In2 Au1 Au1 72.169(18) 14_544 29
Au2 Au1 Au1 72.169(18) 14_544 29
In2 Au1 Au1 89.031(13) 25 29
Au2 Au1 Au1 89.031(13) 25 29
Au1 Au1 Au1 100.467(15) 20 29
Au1 Au1 Au1 39.719(15) 21 29
In2 Au1 Au1 117.152(15) 26 29
Au2 Au1 Au1 117.152(15) 26 29
Au1 Au1 Au1 150.670(14) 16_544 29
Ba Au1 Au1 105.382(19) . 29
Au1 Au1 Au1 99.124(16) 19_655 29
Ba Au1 Au1 45.481(10) 28 29
Ba Au1 Au1 147.247(16) 16_544 29
Ba Au1 Au1 47.028(12) 19 29
Au1 Au1 Au1 36.899(6) 12_554 29
In2 Au1 Au1 127.978(12) 27_445 29
Au2 Au1 Au1 127.978(12) 27_445 29
Au1 Au1 Au1 106.687(10) 34 29
Au1 Au1 Au1 62.700(12) 28 29
Au1 Au1 Au1 150.89(2) 35_545 29
In2 Au1 In2 120.607(12) 14_544 27
Au2 Au1 In2 120.607(12) 14_544 27
In2 Au1 In2 34.167(18) 25 27
Au2 Au1 In2 34.167(18) 25 27
Au1 Au1 In2 170.452(15) 20 27
Au1 Au1 In2 75.406(13) 21 27
In2 Au1 In2 36.078(17) 26 27
Au2 Au1 In2 36.078(17) 26 27
Au1 Au1 In2 70.987(6) 16_544 27
Ba Au1 In2 109.050(13) . 27
Au1 Au1 In2 72.074(13) 19_655 27
Ba Au1 In2 53.461(15) 28 27
Ba Au1 In2 106.604(12) 16_544 27
Ba Au1 In2 131.029(12) 19 27
Au1 Au1 In2 108.847(12) 12_554 27
In2 Au1 In2 141.665(10) 27_445 27
Au2 Au1 In2 141.665(10) 27_445 27
Au1 Au1 In2 62.569(10) 34 27
Au1 Au1 In2 89.575(12) 28 27
Au1 Au1 In2 107.777(10) 35_545 27
Au1 Au1 In2 87.507(8) 29 27
In2 Au1 Au2 120.607(12) 14_544 27
Au2 Au1 Au2 120.607(12) 14_544 27
In2 Au1 Au2 34.167(18) 25 27
Au2 Au1 Au2 34.167(18) 25 27
Au1 Au1 Au2 170.452(15) 20 27
Au1 Au1 Au2 75.406(13) 21 27
In2 Au1 Au2 36.078(17) 26 27
Au2 Au1 Au2 36.078(17) 26 27
Au1 Au1 Au2 70.987(6) 16_544 27
Ba Au1 Au2 109.050(13) . 27
Au1 Au1 Au2 72.074(13) 19_655 27
Ba Au1 Au2 53.461(15) 28 27
Ba Au1 Au2 106.604(12) 16_544 27
Ba Au1 Au2 131.029(12) 19 27
Au1 Au1 Au2 108.847(12) 12_554 27
In2 Au1 Au2 141.665(10) 27_445 27
Au2 Au1 Au2 141.665(10) 27_445 27
Au1 Au1 Au2 62.569(10) 34 27
Au1 Au1 Au2 89.575(12) 28 27
Au1 Au1 Au2 107.777(10) 35_545 27
Au1 Au1 Au2 87.507(8) 29 27
In2 Au1 Au2 0.000(18) 27 27
In2 Au1 Au1 118.232(13) 14_544 3_665
Au2 Au1 Au1 118.232(13) 14_544 3_665
In2 Au1 Au1 34.093(10) 25 3_665
Au2 Au1 Au1 34.093(10) 25 3_665
Au1 Au1 Au1 156.250(16) 20 3_665
Au1 Au1 Au1 42.860(16) 21 3_665
In2 Au1 Au1 69.249(16) 26 3_665
Au2 Au1 Au1 69.249(16) 26 3_665
Au1 Au1 Au1 94.082(5) 16_544 3_665
Ba Au1 Au1 99.109(14) . 3_665
Au1 Au1 Au1 93.911(12) 19_655 3_665
Ba Au1 Au1 44.605(10) 28 3_665
Ba Au1 Au1 139.829(13) 16_544 3_665
Ba Au1 Au1 98.050(13) 19 3_665
Au1 Au1 Au1 90.080(6) 12_554 3_665
In2 Au1 Au1 151.812(12) 27_445 3_665
Au2 Au1 Au1 151.812(12) 27_445 3_665
Au1 Au1 Au1 63.103(11) 34 3_665
Au1 Au1 Au1 90.132(10) 28 3_665
Au1 Au1 Au1 124.488(5) 35_545 3_665
Au1 Au1 Au1 58.725(4) 29 3_665
In2 Au1 Au1 33.250(4) 27 3_665
Au2 Au1 Au1 33.250(4) 27 3_665
In2 Au1 Au1 87.004(12) 14_544 2_655
Au2 Au1 Au1 87.004(12) 14_544 2_655
In2 Au1 Au1 70.648(18) 25 2_655
Au2 Au1 Au1 70.648(18) 25 2_655
Au1 Au1 Au1 137.140(16) 20 2_655
Au1 Au1 Au1 100.504(17) 21 2_655
In2 Au1 Au1 30.748(9) 26 2_655
Au2 Au1 Au1 30.748(9) 26 2_655
Au1 Au1 Au1 84.323(11) 16_544 2_655
Ba Au1 Au1 142.649(14) . 2_655
Au1 Au1 Au1 35.908(13) 19_655 2_655
Ba Au1 Au1 44.606(10) 28 2_655
Ba Au1 Au1 85.057(13) 16_544 2_655
Ba Au1 Au1 134.681(12) 19 2_655
Au1 Au1 Au1 90.139(10) 12_554 2_655
In2 Au1 Au1 137.453(14) 27_445 2_655
Au2 Au1 Au1 137.453(14) 27_445 2_655
Au1 Au1 Au1 96.548(11) 34 2_655
Au1 Au1 Au1 58.820(9) 28 2_655
Au1 Au1 Au1 117.101(13) 35_545 2_655
Au1 Au1 Au1 90.077(6) 29 2_655
In2 Au1 Au1 36.573(4) 27 2_655
Au2 Au1 Au1 36.573(4) 27 2_655
Au1 Au1 Au1 60.0 3_665 2_655
In2 Au1 Au1 86.726(11) 14_544 3
Au2 Au1 Au1 86.726(11) 14_544 3
In2 Au1 Au1 117.99(2) 25 3
Au2 Au1 Au1 117.99(2) 25 3
Au1 Au1 Au1 32.950(6) 20 3
Au1 Au1 Au1 90.0 21 3
In2 Au1 Au1 145.863(13) 26 3
Au2 Au1 Au1 145.863(13) 26 3
Au1 Au1 Au1 94.068(6) 16_544 3
Ba Au1 Au1 43.215(10) . 3
Au1 Au1 Au1 133.84(2) 19_655 3
Ba Au1 Au1 140.948(14) 28 3
Ba Au1 Au1 84.794(12) 16_544 3
Ba Au1 Au1 49.861(9) 19 3
Au1 Au1 Au1 89.861(10) 12_554 3
In2 Au1 Au1 33.382(7) 27_445 3
Au2 Au1 Au1 33.382(7) 27_445 3
Au1 Au1 Au1 89.923(6) 34 3
Au1 Au1 Au1 116.856(13) 28 3
Au1 Au1 Au1 58.603(9) 35_545 3
Au1 Au1 Au1 96.408(11) 29 3
In2 Au1 Au1 152.031(10) 27 3
Au2 Au1 Au1 152.031(10) 27 3
Au1 Au1 Au1 130.844(17) 3_665 3
Au1 Au1 Au1 169.156(17) 2_655 3
In2 Au1 Au1 118.049(14) 14_544 2
Au2 Au1 Au1 118.049(14) 14_544 2
In2 Au1 Au1 68.78(2) 25 2
Au2 Au1 Au1 68.78(2) 25 2
Au1 Au1 Au1 90.0 20 2
Au1 Au1 Au1 32.950(6) 21 2
In2 Au1 Au1 128.90(2) 26 2
Au2 Au1 Au1 128.90(2) 26 2
Au1 Au1 Au1 99.792(17) 16_544 2
Ba Au1 Au1 43.215(10) . 2
Au1 Au1 Au1 160.57(2) 19_655 2
Ba Au1 Au1 98.897(14) 28 2
Ba Au1 Au1 139.593(12) 16_544 2
Ba Au1 Au1 49.861(9) 19 2
Au1 Au1 Au1 89.919(6) 12_554 2
In2 Au1 Au1 88.071(7) 27_445 2
Au2 Au1 Au1 88.071(7) 27_445 2
Au1 Au1 Au1 58.698(4) 34 2
Au1 Au1 Au1 124.523(5) 28 2
Au1 Au1 Au1 89.869(10) 35_545 2
Au1 Au1 Au1 62.938(11) 29 2
In2 Au1 Au1 98.365(13) 27 2
Au2 Au1 Au1 98.365(13) 27 2
Au1 Au1 Au1 70.844(17) 3_665 2
Au1 Au1 Au1 130.844(17) 2_655 2
Au1 Au1 Au1 60.0 3 2
In2 Au1 In2 30.910(18) 14_544 13_544
Au2 Au1 In2 30.910(18) 14_544 13_544
In2 Au1 In2 138.306(16) 25 13_544
Au2 Au1 In2 138.306(16) 25 13_544
Au1 Au1 In2 69.427(14) 20 13_544
Au1 Au1 In2 136.303(19) 21 13_544
In2 Au1 In2 80.79(2) 26 13_544
Au2 Au1 In2 80.79(2) 26 13_544
Au1 Au1 In2 107.55(2) 16_544 13_544
Ba Au1 In2 140.039(13) . 13_544
Au1 Au1 In2 32.804(12) 19_655 13_544
Ba Au1 In2 78.804(10) 28 13_544
Ba Au1 In2 51.431(15) 16_544 13_544
Ba Au1 In2 98.841(14) 19 13_544
Au1 Au1 In2 62.810(7) 12_554 13_544
In2 Au1 In2 86.885(10) 27_445 13_544
Au2 Au1 In2 86.885(10) 27_445 13_544
Au1 Au1 In2 152.096(7) 34 13_544
Au1 Au1 In2 36.597(5) 28 13_544
Au1 Au1 In2 102.733(10) 35_545 13_544
Au1 Au1 In2 96.832(11) 29 13_544
In2 Au1 In2 104.639(11) 27 13_544
Au2 Au1 In2 104.639(11) 27 13_544
Au1 Au1 In2 120.841(10) 3_665 13_544
Au1 Au1 In2 68.112(12) 2_655 13_544
Au1 Au1 In2 102.373(13) 3 13_544
Au1 Au1 In2 148.698(9) 2 13_544
In2 Au1 Au2 30.910(18) 14_544 13_544
Au2 Au1 Au2 30.910(18) 14_544 13_544
In2 Au1 Au2 138.306(16) 25 13_544
Au2 Au1 Au2 138.306(16) 25 13_544
Au1 Au1 Au2 69.427(14) 20 13_544
Au1 Au1 Au2 136.303(19) 21 13_544
In2 Au1 Au2 80.79(2) 26 13_544
Au2 Au1 Au2 80.79(2) 26 13_544
Au1 Au1 Au2 107.55(2) 16_544 13_544
Ba Au1 Au2 140.039(13) . 13_544
Au1 Au1 Au2 32.804(12) 19_655 13_544
Ba Au1 Au2 78.804(10) 28 13_544
Ba Au1 Au2 51.431(15) 16_544 13_544
Ba Au1 Au2 98.841(14) 19 13_544
Au1 Au1 Au2 62.810(7) 12_554 13_544
In2 Au1 Au2 86.885(10) 27_445 13_544
Au2 Au1 Au2 86.885(10) 27_445 13_544
Au1 Au1 Au2 152.096(7) 34 13_544
Au1 Au1 Au2 36.597(5) 28 13_544
Au1 Au1 Au2 102.733(10) 35_545 13_544
Au1 Au1 Au2 96.832(11) 29 13_544
In2 Au1 Au2 104.639(11) 27 13_544
Au2 Au1 Au2 104.639(11) 27 13_544
Au1 Au1 Au2 120.841(10) 3_665 13_544
Au1 Au1 Au2 68.112(12) 2_655 13_544
Au1 Au1 Au2 102.373(13) 3 13_544
Au1 Au1 Au2 148.698(9) 2 13_544
In2 Au1 Au2 0.000(14) 13_544 13_544
In2 Au1 In2 30.842(17) 14_544 15_544
Au2 Au1 In2 30.842(17) 14_544 15_544
In2 Au1 In2 169.83(2) 25 15_544
Au2 Au1 In2 169.83(2) 25 15_544
Au1 Au1 In2 35.011(12) 20 15_544
Au1 Au1 In2 131.896(16) 21 15_544
In2 Au1 In2 110.026(16) 26 15_544
Au2 Au1 In2 110.026(16) 26 15_544
Au1 Au1 In2 110.613(15) 16_544 15_544
Ba Au1 In2 108.186(13) . 15_544
Au1 Au1 In2 66.905(15) 19_655 15_544
Ba Au1 In2 104.420(16) 28 15_544
Ba Au1 In2 51.394(15) 16_544 15_544
Ba Au1 In2 75.647(9) 19 15_544
Au1 Au1 In2 62.737(7) 12_554 15_544
In2 Au1 In2 58.529(8) 27_445 15_544
Au2 Au1 In2 58.529(8) 27_445 15_544
Au1 Au1 In2 148.051(14) 34 15_544
Au1 Au1 In2 59.104(10) 28 15_544
Au1 Au1 In2 85.967(10) 35_545 15_544
Au1 Au1 In2 98.710(10) 29 15_544
In2 Au1 In2 138.979(11) 27 15_544
Au2 Au1 In2 138.979(11) 27 15_544
Au1 Au1 In2 148.821(10) 3_665 15_544
Au1 Au1 In2 102.575(14) 2_655 15_544
Au1 Au1 In2 67.912(12) 3 15_544
Au1 Au1 In2 120.656(10) 2 15_544
In2 Au1 In2 34.498(14) 13_544 15_544
Au2 Au1 In2 34.498(14) 13_544 15_544
Au1 Au2 Au1 109.27(3) 9 16_544
Au1 Au2 Au1 63.980(14) 9 25
Au1 Au2 Au1 117.317(17) 16_544 25
Au1 Au2 Au1 117.316(17) 9 35_545
Au1 Au2 Au1 63.979(14) 16_544 35_545
Au1 Au2 Au1 178.00(4) 25 35_545
Au1 Au2 In2 120.015(15) 9 3
Au1 Au2 In2 120.146(15) 16_544 3
Au1 Au2 In2 113.677(19) 25 3
Au1 Au2 In2 64.417(19) 35_545 3
Au1 Au2 Au2 120.015(15) 9 3
Au1 Au2 Au2 120.146(15) 16_544 3
Au1 Au2 Au2 113.677(19) 25 3
Au1 Au2 Au2 64.417(19) 35_545 3
In2 Au2 Au2 0.00(3) 3 3
Au1 Au2 In2 120.145(15) 9 2
Au1 Au2 In2 120.016(15) 16_544 2
Au1 Au2 In2 64.415(19) 25 2
Au1 Au2 In2 113.679(19) 35_545 2
In2 Au2 In2 60.0 3 2
Au2 Au2 In2 60.0 3 2
Au1 Au2 Au2 120.145(15) 9 2
Au1 Au2 Au2 120.016(15) 16_544 2
Au1 Au2 Au2 64.415(19) 25 2
Au1 Au2 Au2 113.679(19) 35_545 2
In2 Au2 Au2 60.0 3 2
Au2 Au2 Au2 60.0 3 2
In2 Au2 Au2 0.0 2 2
Au1 Au2 Au1 120.616(18) 9 34
Au1 Au2 Au1 71.595(15) 16_544 34
Au1 Au2 Au1 64.470(17) 25 34
Au1 Au2 Au1 115.159(18) 35_545 34
In2 Au2 Au1 106.197(17) 3 34
Au2 Au2 Au1 106.197(17) 3 34
In2 Au2 Au1 55.351(17) 2 34
Au2 Au2 Au1 55.351(17) 2 34
Au1 Au2 Au1 71.595(15) 9 27_445
Au1 Au2 Au1 120.616(18) 16_544 27_445
Au1 Au2 Au1 115.159(18) 25 27_445
Au1 Au2 Au1 64.471(17) 35_545 27_445
In2 Au2 Au1 55.350(17) 3 27_445
Au2 Au2 Au1 55.350(17) 3 27_445
In2 Au2 Au1 106.196(17) 2 27_445
Au2 Au2 Au1 106.196(17) 2 27_445
Au1 Au2 Au1 160.75(3) 34 27_445
Au1 Au2 Ba 68.98(2) 9 25
Au1 Au2 Ba 60.833(19) 16_544 25
Au1 Au2 Ba 59.355(16) 25 25
Au1 Au2 Ba 122.36(2) 35_545 25
In2 Au2 Ba 166.413(9) 3 25
Au2 Au2 Ba 166.413(9) 3 25
In2 Au2 Ba 107.091(8) 2 25
Au2 Au2 Ba 107.091(8) 2 25
Au1 Au2 Ba 60.565(13) 34 25
Au1 Au2 Ba 137.38(2) 27_445 25
Au1 Au2 Ba 60.834(19) 9 34_545
Au1 Au2 Ba 68.98(2) 16_544 34_545
Au1 Au2 Ba 122.36(2) 25 34_545
Au1 Au2 Ba 59.354(16) 35_545 34_545
In2 Au2 Ba 107.092(8) 3 34_545
Au2 Au2 Ba 107.092(8) 3 34_545
In2 Au2 Ba 166.414(9) 2 34_545
Au2 Au2 Ba 166.414(9) 2 34_545
Au1 Au2 Ba 137.38(2) 34 34_545
Au1 Au2 Ba 60.567(13) 27_445 34_545
Ba Au2 Ba 86.081(17) 25 34_545
Au1 Au2 Ba 170.44(3) 9 .
Au1 Au2 Ba 61.164(14) 16_544 .
Au1 Au2 Ba 119.320(16) 25 .
Au1 Au2 Ba 59.676(11) 35_545 .
In2 Au2 Ba 67.857(11) 3 .
Au2 Au2 Ba 67.857(11) 3 .
In2 Au2 Ba 67.857(11) 2 .
Au2 Au2 Ba 67.857(11) 2 .
Au1 Au2 Ba 58.241(10) 34 .
Au1 Au2 Ba 112.382(15) 27_445 .
Ba Au2 Ba 104.390(10) 25 .
Ba Au2 Ba 112.810(18) 34_545 .
Au1 Au2 Ba 61.163(14) 9 4
Au1 Au2 Ba 170.44(3) 16_544 4
Au1 Au2 Ba 59.676(11) 25 4
Au1 Au2 Ba 119.321(16) 35_545 4
In2 Au2 Ba 67.857(11) 3 4
Au2 Au2 Ba 67.857(11) 3 4
In2 Au2 Ba 67.857(11) 2 4
Au2 Au2 Ba 67.857(11) 2 4
Au1 Au2 Ba 112.383(15) 34 4
Au1 Au2 Ba 58.241(10) 27_445 4
Ba Au2 Ba 112.810(18) 25 4
Ba Au2 Ba 104.391(10) 34_545 4
Ba Au2 Ba 128.40(3) . 4
Au1 Au2 Au1 35.717(16) 9 26
Au1 Au2 Au1 73.72(2) 16_544 26
Au1 Au2 Au1 77.84(2) 25 26
Au1 Au2 Au1 104.10(2) 35_545 26
In2 Au2 Au1 147.726(6) 3 26
Au2 Au2 Au1 147.726(6) 3 26
In2 Au2 Au1 142.090(6) 2 26
Au2 Au2 Au1 142.090(6) 2 26
Au1 Au2 Au1 105.910(17) 34 26
Au1 Au2 Au1 92.377(19) 27_445 26
Ba Au2 Au1 45.345(13) 25 26
Ba Au2 Au1 47.424(11) 34_545 26
Ba Au2 Au1 134.768(16) . 26
Ba Au2 Au1 96.730(12) 4 26
Au1 Au2 Au1 73.72(2) 9 36_545
Au1 Au2 Au1 35.716(16) 16_544 36_545
Au1 Au2 Au1 104.10(2) 25 36_545
Au1 Au2 Au1 77.84(2) 35_545 36_545
In2 Au2 Au1 142.090(6) 3 36_545
Au2 Au2 Au1 142.090(6) 3 36_545
In2 Au2 Au1 147.726(6) 2 36_545
Au2 Au2 Au1 147.726(6) 2 36_545
Au1 Au2 Au1 92.376(19) 34 36_545
Au1 Au2 Au1 105.911(17) 27_445 36_545
Ba Au2 Au1 47.425(11) 25 36_545
Ba Au2 Au1 45.344(13) 34_545 36_545
Ba Au2 Au1 96.730(12) . 36_545
Ba Au2 Au1 134.768(16) 4 36_545
Au1 Au2 Au1 38.645(13) 26 36_545
Au1 Au2 In2 121.49(3) 9 25
Au1 Au2 In2 37.735(11) 16_544 25
Au1 Au2 In2 89.512(12) 25 25
Au1 Au2 In2 90.952(13) 35_545 25
In2 Au2 In2 118.348(17) 3 25
Au2 Au2 In2 118.348(17) 3 25
In2 Au2 In2 85.815(18) 2 25
Au2 Au2 In2 85.815(18) 2 25
Au1 Au2 In2 33.860(8) 34 25
Au1 Au2 In2 155.229(9) 27_445 25
Ba Au2 In2 52.904(18) 25 25
Ba Au2 In2 105.31(2) 34_545 25
Ba Au2 In2 51.487(10) . 25
Ba Au2 In2 145.553(12) 4 25
Au1 Au2 In2 90.70(2) 26 25
Au1 Au2 In2 63.255(17) 36_545 25
Au1 Au2 Au2 121.49(3) 9 25
Au1 Au2 Au2 37.735(11) 16_544 25
Au1 Au2 Au2 89.512(12) 25 25
Au1 Au2 Au2 90.952(13) 35_545 25
In2 Au2 Au2 118.348(17) 3 25
Au2 Au2 Au2 118.348(17) 3 25
In2 Au2 Au2 85.815(18) 2 25
Au2 Au2 Au2 85.815(18) 2 25
Au1 Au2 Au2 33.860(8) 34 25
Au1 Au2 Au2 155.229(9) 27_445 25
Ba Au2 Au2 52.904(18) 25 25
Ba Au2 Au2 105.31(2) 34_545 25
Ba Au2 Au2 51.487(10) . 25
Ba Au2 Au2 145.553(12) 4 25
Au1 Au2 Au2 90.70(2) 26 25
Au1 Au2 Au2 63.255(17) 36_545 25
In2 Au2 Au2 0.0 25 25
Au1 Au2 In2 37.734(11) 9 31_545
Au1 Au2 In2 121.49(3) 16_544 31_545
Au1 Au2 In2 90.953(12) 25 31_545
Au1 Au2 In2 89.511(12) 35_545 31_545
In2 Au2 In2 85.816(18) 3 31_545
Au2 Au2 In2 85.816(18) 3 31_545
In2 Au2 In2 118.349(17) 2 31_545
Au2 Au2 In2 118.349(17) 2 31_545
Au1 Au2 In2 155.229(9) 34 31_545
Au1 Au2 In2 33.861(8) 27_445 31_545
Ba Au2 In2 105.31(2) 25 31_545
Ba Au2 In2 52.903(18) 34_545 31_545
Ba Au2 In2 145.553(12) . 31_545
Ba Au2 In2 51.487(10) 4 31_545
Au1 Au2 In2 63.254(17) 26 31_545
Au1 Au2 In2 90.70(2) 36_545 31_545
In2 Au2 In2 153.17(4) 25 31_545
Au2 Au2 In2 153.17(4) 25 31_545
Au1 Au2 Au2 37.734(11) 9 31_545
Au1 Au2 Au2 121.49(3) 16_544 31_545
Au1 Au2 Au2 90.953(12) 25 31_545
Au1 Au2 Au2 89.511(12) 35_545 31_545
In2 Au2 Au2 85.816(18) 3 31_545
Au2 Au2 Au2 85.816(18) 3 31_545
In2 Au2 Au2 118.349(17) 2 31_545
Au2 Au2 Au2 118.349(17) 2 31_545
Au1 Au2 Au2 155.229(9) 34 31_545
Au1 Au2 Au2 33.861(8) 27_445 31_545
Ba Au2 Au2 105.31(2) 25 31_545
Ba Au2 Au2 52.903(18) 34_545 31_545
Ba Au2 Au2 145.553(12) . 31_545
Ba Au2 Au2 51.487(10) 4 31_545
Au1 Au2 Au2 63.254(17) 26 31_545
Au1 Au2 Au2 90.70(2) 36_545 31_545
In2 Au2 Au2 153.17(4) 25 31_545
Au2 Au2 Au2 153.17(4) 25 31_545
In2 Au2 Au2 0.0 31_545 31_545
Au1 Au2 Au1 143.98(2) 9 36_445
Au1 Au2 Au1 106.590(15) 16_544 36_445
Au1 Au2 Au1 101.96(2) 25 36_445
Au1 Au2 Au1 76.102(17) 35_545 36_445
In2 Au2 Au1 32.155(5) 3 36_445
Au2 Au2 Au1 32.155(5) 3 36_445
In2 Au2 Au1 37.726(6) 2 36_445
Au2 Au2 Au1 37.726(6) 2 36_445
Au1 Au2 Au1 74.179(16) 34 36_445
Au1 Au2 Au1 87.50(2) 27_445 36_445
Ba Au2 Au1 134.743(11) 25 36_445
Ba Au2 Au1 132.693(10) 34_545 36_445
Ba Au2 Au1 45.534(11) . 36_445
Ba Au2 Au1 82.964(17) 4 36_445
Au1 Au2 Au1 179.691(7) 26 36_445
Au1 Au2 Au1 141.664(10) 36_545 36_445
In2 Au2 Au1 89.531(18) 25 36_445
Au2 Au2 Au1 89.531(18) 25 36_445
In2 Au2 Au1 116.54(2) 31_545 36_445
Au2 Au2 Au1 116.54(2) 31_545 36_445
Au1 Au2 Au1 106.589(15) 9 26_455
Au1 Au2 Au1 143.98(2) 16_544 26_455
Au1 Au2 Au1 76.101(17) 25 26_455
Au1 Au2 Au1 101.96(2) 35_545 26_455
In2 Au2 Au1 37.726(6) 3 26_455
Au2 Au2 Au1 37.726(6) 3 26_455
In2 Au2 Au1 32.155(5) 2 26_455
Au2 Au2 Au1 32.155(5) 2 26_455
Au1 Au2 Au1 87.50(2) 34 26_455
Au1 Au2 Au1 74.178(16) 27_445 26_455
Ba Au2 Au1 132.692(10) 25 26_455
Ba Au2 Au1 134.744(11) 34_545 26_455
Ba Au2 Au1 82.964(17) . 26_455
Ba Au2 Au1 45.534(11) 4 26_455
Au1 Au2 Au1 141.664(10) 26 26_455
Au1 Au2 Au1 179.691(7) 36_545 26_455
In2 Au2 Au1 116.54(2) 25 26_455
Au2 Au2 Au1 116.54(2) 25 26_455
In2 Au2 Au1 89.532(18) 31_545 26_455
Au2 Au2 Au1 89.532(18) 31_545 26_455
Au1 Au2 Au1 38.026(12) 36_445 26_455
Au1 Au2 Au1 139.718(11) 9 17_444
Au1 Au2 Au1 91.071(14) 16_544 17_444
Au1 Au2 Au1 136.31(2) 25 17_444
Au1 Au2 Au1 41.695(16) 35_545 17_444
In2 Au2 Au1 29.075(8) 3 17_444
Au2 Au2 Au1 29.075(8) 3 17_444
In2 Au2 Au1 72.812(8) 2 17_444
Au2 Au2 Au1 72.812(8) 2 17_444
Au1 Au2 Au1 98.441(15) 34 17_444
Au1 Au2 Au1 68.124(14) 27_445 17_444
Ba Au2 Au1 148.255(15) 25 17_444
Ba Au2 Au1 97.850(8) 34_545 17_444
Ba Au2 Au1 45.096(8) . 17_444
Ba Au2 Au1 96.787(17) 4 17_444
Au1 Au2 Au1 144.993(11) 26 17_444
Au1 Au2 Au1 117.082(7) 36_545 17_444
In2 Au2 Au1 96.065(14) 25 17_444
Au2 Au2 Au1 96.065(14) 25 17_444
In2 Au2 Au1 101.985(14) 31_545 17_444
Au2 Au2 Au1 101.985(14) 31_545 17_444
Au1 Au2 Au1 35.167(9) 36_445 17_444
Au1 Au2 Au1 62.660(11) 26_455 17_444
Au1 Au2 Au1 91.071(14) 9 7_455
Au1 Au2 Au1 139.718(11) 16_544 7_455
Au1 Au2 Au1 41.694(16) 25 7_455
Au1 Au2 Au1 136.31(2) 35_545 7_455
In2 Au2 Au1 72.811(8) 3 7_455
Au2 Au2 Au1 72.811(8) 3 7_455
In2 Au2 Au1 29.075(8) 2 7_455
Au2 Au2 Au1 29.075(8) 2 7_455
Au1 Au2 Au1 68.125(14) 34 7_455
Au1 Au2 Au1 98.440(15) 27_445 7_455
Ba Au2 Au1 97.850(8) 25 7_455
Ba Au2 Au1 148.256(15) 34_545 7_455
Ba Au2 Au1 96.786(17) . 7_455
Ba Au2 Au1 45.096(8) 4 7_455
Au1 Au2 Au1 117.082(6) 26 7_455
Au1 Au2 Au1 144.994(11) 36_545 7_455
In2 Au2 Au1 101.984(14) 25 7_455
Au2 Au2 Au1 101.984(14) 25 7_455
In2 Au2 Au1 96.066(14) 31_545 7_455
Au2 Au2 Au1 96.066(14) 31_545 7_455
Au1 Au2 Au1 62.660(11) 36_445 7_455
Au1 Au2 Au1 35.166(9) 26_455 7_455
Au1 Au2 Au1 95.059(17) 17_444 7_455
Au1 Au2 Au1 139.974(11) 9 18_554
Au1 Au2 Au1 91.004(15) 16_544 18_554
Au1 Au2 Au1 76.110(13) 25 18_554
Au1 Au2 Au1 102.500(18) 35_545 18_554
In2 Au2 Au1 72.690(8) 3 18_554
Au2 Au2 Au1 72.690(8) 3 18_554
In2 Au2 Au1 29.012(8) 2 18_554
Au2 Au2 Au1 29.012(8) 2 18_554
Au1 Au2 Au1 33.639(13) 34 18_554
Au1 Au2 Au1 127.32(2) 27_445 18_554
Ba Au2 Au1 93.897(8) 25 18_554
Ba Au2 Au1 157.099(15) 34_545 18_554
Ba Au2 Au1 45.066(8) . 18_554
Ba Au2 Au1 96.734(17) 4 18_554
Au1 Au2 Au1 139.031(12) 26 18_554
Au1 Au2 Au1 121.472(8) 36_545 18_554
In2 Au2 Au1 58.217(13) 25 18_554
Au2 Au2 Au1 58.217(13) 25 18_554
In2 Au2 Au1 147.21(2) 31_545 18_554
Au2 Au2 Au1 147.21(2) 31_545 18_554
Au1 Au2 Au1 41.021(11) 36_445 18_554
Au1 Au2 Au1 58.327(10) 26_455 18_554
Au1 Au2 Au1 70.582(11) 17_444 18_554
Au1 Au2 Au1 54.454(14) 7_455 18_554
Au1 Au2 Au1 91.003(15) 9 8_445
Au1 Au2 Au1 139.975(11) 16_544 8_445
Au1 Au2 Au1 102.499(18) 25 8_445
Au1 Au2 Au1 76.111(13) 35_545 8_445
In2 Au2 Au1 29.012(8) 3 8_445
Au2 Au2 Au1 29.012(8) 3 8_445
In2 Au2 Au1 72.690(8) 2 8_445
Au2 Au2 Au1 72.690(8) 2 8_445
Au1 Au2 Au1 127.32(2) 34 8_445
Au1 Au2 Au1 33.638(13) 27_445 8_445
Ba Au2 Au1 157.099(15) 25 8_445
Ba Au2 Au1 93.898(8) 34_545 8_445
Ba Au2 Au1 96.734(17) . 8_445
Ba Au2 Au1 45.066(8) 4 8_445
Au1 Au2 Au1 121.472(8) 26 8_445
Au1 Au2 Au1 139.032(12) 36_545 8_445
In2 Au2 Au1 147.21(2) 25 8_445
Au2 Au2 Au1 147.21(2) 25 8_445
In2 Au2 Au1 58.218(13) 31_545 8_445
Au2 Au2 Au1 58.218(13) 31_545 8_445
Au1 Au2 Au1 58.327(10) 36_445 8_445
Au1 Au2 Au1 41.020(11) 26_455 8_445
Au1 Au2 Au1 54.454(14) 17_444 8_445
Au1 Au2 Au1 70.581(11) 7_455 8_445
Au1 Au2 Au1 94.829(18) 18_554 8_445
Au1 Au2 In2 61.081(13) 9 32
Au1 Au2 In2 131.748(16) 16_544 32
Au1 Au2 In2 14.521(9) 25 32
Au1 Au2 In2 164.27(2) 35_545 32
In2 Au2 In2 102.043(7) 3 32
Au2 Au2 In2 102.043(7) 3 32
In2 Au2 In2 61.222(4) 2 32
Au2 Au2 In2 61.222(4) 2 32
Au1 Au2 In2 75.210(12) 34 32
Au1 Au2 In2 101.690(15) 27_445 32
Ba Au2 In2 72.646(11) 25 32
Ba Au2 In2 121.901(13) 34_545 32
Ba Au2 In2 124.573(8) . 32
Ba Au2 In2 45.208(7) 4 32
Au1 Au2 In2 83.067(6) 26 32
Au1 Au2 In2 114.703(10) 36_545 32
In2 Au2 In2 103.081(9) 25 32
Au2 Au2 In2 103.081(9) 25 32
In2 Au2 In2 81.185(12) 31_545 32
Au2 Au2 In2 81.185(12) 31_545 32
Au1 Au2 In2 96.677(9) 36_445 32
Au1 Au2 In2 65.541(7) 26_455 32
Au1 Au2 In2 128.036(14) 17_444 32
Au1 Au2 In2 34.023(5) 7_455 32
Au1 Au2 In2 79.535(9) 18_554 32
Au1 Au2 In2 88.195(12) 8_445 32
Au1 Au2 Au2 61.081(13) 9 32
Au1 Au2 Au2 131.748(16) 16_544 32
Au1 Au2 Au2 14.521(9) 25 32
Au1 Au2 Au2 164.27(2) 35_545 32
In2 Au2 Au2 102.043(7) 3 32
Au2 Au2 Au2 102.043(7) 3 32
In2 Au2 Au2 61.222(4) 2 32
Au2 Au2 Au2 61.222(4) 2 32
Au1 Au2 Au2 75.210(12) 34 32
Au1 Au2 Au2 101.690(15) 27_445 32
Ba Au2 Au2 72.646(11) 25 32
Ba Au2 Au2 121.901(13) 34_545 32
Ba Au2 Au2 124.573(8) . 32
Ba Au2 Au2 45.208(7) 4 32
Au1 Au2 Au2 83.067(6) 26 32
Au1 Au2 Au2 114.703(10) 36_545 32
In2 Au2 Au2 103.081(9) 25 32
Au2 Au2 Au2 103.081(9) 25 32
In2 Au2 Au2 81.185(12) 31_545 32
Au2 Au2 Au2 81.185(12) 31_545 32
Au1 Au2 Au2 96.677(9) 36_445 32
Au1 Au2 Au2 65.541(7) 26_455 32
Au1 Au2 Au2 128.036(14) 17_444 32
Au1 Au2 Au2 34.023(5) 7_455 32
Au1 Au2 Au2 79.535(9) 18_554 32
Au1 Au2 Au2 88.195(12) 8_445 32
In2 Au2 Au2 0.0 32 32
Au1 Au2 In2 100.66(2) 9 26
Au1 Au2 In2 14.550(9) 16_544 26
Au1 Au2 In2 103.19(2) 25 26
Au1 Au2 In2 78.201(12) 35_545 26
In2 Au2 In2 133.635(8) 3 26
Au2 Au2 In2 133.635(8) 3 26
In2 Au2 In2 118.778(4) 2 26
Au2 Au2 In2 118.778(4) 2 26
Au1 Au2 In2 65.189(19) 34 26
Au1 Au2 In2 130.226(11) 27_445 26
Ba Au2 In2 46.338(16) 25 26
Ba Au2 In2 72.647(11) 34_545 26
Ba Au2 In2 70.025(12) . 26
Ba Au2 In2 158.491(16) 4 26
Au1 Au2 In2 65.181(10) 26 26
Au1 Au2 In2 31.045(6) 36_545 26
In2 Au2 In2 32.96(2) 25 26
Au2 Au2 In2 32.96(2) 25 26
In2 Au2 In2 121.680(19) 31_545 26
Au2 Au2 In2 121.680(19) 31_545 26
Au1 Au2 In2 115.107(8) 36_445 26
Au1 Au2 In2 148.715(5) 26_455 26
Au1 Au2 In2 104.719(9) 17_444 26
Au1 Au2 In2 131.245(10) 7_455 26
Au1 Au2 In2 90.814(11) 18_554 26
Au1 Au2 In2 154.311(8) 8_445 26
In2 Au2 In2 117.486(16) 32 26
Au2 Au2 In2 117.486(16) 32 26
Au1 Au2 Au2 100.66(2) 9 26
Au1 Au2 Au2 14.550(9) 16_544 26
Au1 Au2 Au2 103.19(2) 25 26
Au1 Au2 Au2 78.201(12) 35_545 26
In2 Au2 Au2 133.635(8) 3 26
Au2 Au2 Au2 133.635(8) 3 26
In2 Au2 Au2 118.778(4) 2 26
Au2 Au2 Au2 118.778(4) 2 26
Au1 Au2 Au2 65.189(19) 34 26
Au1 Au2 Au2 130.226(11) 27_445 26
Ba Au2 Au2 46.338(16) 25 26
Ba Au2 Au2 72.647(11) 34_545 26
Ba Au2 Au2 70.025(12) . 26
Ba Au2 Au2 158.491(16) 4 26
Au1 Au2 Au2 65.181(10) 26 26
Au1 Au2 Au2 31.045(6) 36_545 26
In2 Au2 Au2 32.96(2) 25 26
Au2 Au2 Au2 32.96(2) 25 26
In2 Au2 Au2 121.680(19) 31_545 26
Au2 Au2 Au2 121.680(19) 31_545 26
Au1 Au2 Au2 115.107(8) 36_445 26
Au1 Au2 Au2 148.715(5) 26_455 26
Au1 Au2 Au2 104.719(9) 17_444 26
Au1 Au2 Au2 131.245(10) 7_455 26
Au1 Au2 Au2 90.814(11) 18_554 26
Au1 Au2 Au2 154.311(8) 8_445 26
In2 Au2 Au2 117.486(16) 32 26
Au2 Au2 Au2 117.486(16) 32 26
In2 Au2 Au2 0.000(17) 26 26

loop_
_geom_bond_atom_site_label_1
_geom_bond_atom_site_label_2
_geom_bond_distance
_geom_bond_site_symmetry_2
Ba Au1 3.3434(7) 3
Ba Au1 3.3434(7) .
Ba Au1 3.3434(7) 2
Ba Au1 3.4103(7) 36_445
Ba Au1 3.4104(7) 34
Ba Au1 3.4104(7) 35_545
Ba Au1 3.4781(6) 18_554
Ba Au1 3.4781(6) 17_444
Ba Au1 3.4782(6) 16_544
Ba In2 3.7665(7) 27_445
Ba Au2 3.7665(7) 27_445
Ba In2 3.7665(7) 25
Ba Au2 3.7665(7) 25
Ba In2 3.7665(7) 26_455
Ba Au2 3.7665(7) 26_455
Ba Au1 3.7797(8) 19
Ba Au1 3.7797(8) 20
Ba Au1 3.7797(8) 21
Ba In2 3.8394(10) 2
Ba Au2 3.8394(10) 2
Ba Au2 3.8394(10) .
Ba In2 3.8394(10) 3
Ba Au2 3.8394(10) 3
Ba Ba 4.3301(19) 19
Ba Ba 5.1413(5) 16_444
Ba Ba 5.1413(5) 16_554
Ba Ba 5.1414(5) 16_544
Ba In2 5.3825(5) 26
Ba Au2 5.3825(5) 26
Au1 In2 2.7381(7) 14_544
Au1 Au2 2.7381(7) 14_544
Au1 In2 2.7430(4) 25
Au1 Au2 2.7430(4) 25
Au1 Au1 2.9037(5) 20
Au1 Au1 2.9037(5) 21
Au1 In2 3.0074(5) 26
Au1 Au2 3.0074(5) 26
Au1 Au1 3.0752(8) 16_544
Au1 Au1 3.3677(9) 19_655
Au1 Ba 3.4104(7) 28
Au1 Ba 3.4782(6) 16_544
Au1 Ba 3.7797(8) 19
Au1 Au1 4.4656(9) 12_554
Au1 In2 4.6472(9) 27_445
Au1 Au2 4.6472(9) 27_445
Au1 Au1 4.6810(5) 34
Au1 Au1 4.6810(5) 28
Au1 Au1 4.6857(5) 35_545
Au1 Au1 4.6858(5) 29
Au1 In2 4.7199(9) 27
Au1 Au2 4.7199(9) 27
Au1 Au1 4.8561(8) 3_665
Au1 Au1 4.8561(8) 2_655
Au1 Au1 4.8732(8) 3
Au1 Au1 4.8732(8) 2
Au1 In2 4.8788(8) 13_544
Au1 Au2 4.8788(8) 13_544
Au1 In2 4.8820(8) 15_544
Au2 Au1 2.7380(7) 9
Au2 Au1 2.7381(7) 16_544
Au2 Au1 2.7430(4) 25
Au2 Au1 2.7430(5) 35_545
Au2 In2 2.8944(14) 3
Au2 Au2 2.8944(14) 3
Au2 In2 2.8944(14) 2
Au2 Au2 2.8944(14) 2
Au2 Au1 3.0074(5) 34
Au2 Au1 3.0074(5) 27_445
Au2 Ba 3.7665(7) 25
Au2 Ba 3.7665(7) 34_545
Au2 Ba 3.8394(10) 4
Au2 Au1 4.6471(9) 26
Au2 Au1 4.6472(9) 36_545
Au2 In2 4.6626(6) 25
Au2 Au2 4.6626(6) 25
Au2 In2 4.6626(6) 31_545
Au2 Au2 4.6626(6) 31_545
Au2 Au1 4.7199(9) 36_445
Au2 Au1 4.7199(9) 26_455
Au2 Au1 4.8788(8) 17_444
Au2 Au1 4.8788(8) 7_455
Au2 Au1 4.8820(8) 18_554
Au2 Au1 4.8820(8) 8_445
Au2 In2 5.3054(6) 32
Au2 Au2 5.3054(6) 32
Au2 In2 5.3054(6) 26
Au2 Au2 5.3054(6) 26
